data_4332340
loop_
_publ_author_name
'Li, Yan'
'Zheng, Fa-Kun'
'Liu, Xi'
'Zou, Wen-Qiang'
Guo,
'Lu, Can-Zhong'
'Huang, Jin-Shun'

_publ_section_title
;
 Crystal Structures and Magnetic and Luminescent Properties of a Series of
 Homodinuclear Lanthanide Complexes with 4-Cyanobenzoic Ligand
;
_journal_issue 16
_journal_name_full 'Inorganic Chemistry'
_journal_page_first 6308
_journal_page_last 6316
_journal_paper_doi 10.1021/ic0602603
_journal_volume 45
_journal_year 2006
_chemical_formula_moiety '[Eu2(4-cba)6(phen)2(H2O)2]'
_chemical_formula_sum 'C72 H44 Eu2 N10 O14'
_chemical_formula_weight 1577.09
_chemical_name_common '[Eu2(4-cba)6(phen)2(H2O)2]'
_chemical_name_systematic '[Eu2(4-cba)6(phen)2(H2O)2]'
_space_group_IT_number 2
_symmetry_cell_setting triclinic
_symmetry_space_group_name_Hall '-P 1'
_symmetry_space_group_name_H-M 'P -1'
_atom_sites_solution_hydrogens geom
_atom_sites_solution_primary direct
_atom_sites_solution_secondary difmap
_audit_creation_method SHELXL-97
_cell_angle_alpha 97.838(2)
_cell_angle_beta 102.116(3)
_cell_angle_gamma 99.720(3)
_cell_formula_units_Z 1
_cell_length_a 8.2745(6)
_cell_length_b 12.8076(9)
_cell_length_c 16.4256(13)
_cell_measurement_reflns_used 4541
_cell_measurement_temperature 293(2)
_cell_measurement_theta_max 27.4835
_cell_measurement_theta_min 3.1387
_cell_volume 1650.6(2)
_computing_cell_refinement 'CrystalClear (Rigaku Corp., 2002)'
_computing_data_collection 'CrystalClear (Rigaku Corp., 2002)'
_computing_data_reduction 'CrystalClear (Rigaku Corp., 2002)'
_computing_publication_material 'Siemens SHELXTL^TM^ 5'
_computing_structure_refinement 'Siemens SHELXTL^TM^ 5'
_computing_structure_solution 'Siemens SHELXTL^TM^ 5'
_diffrn_ambient_temperature 293(2)
_diffrn_measured_fraction_theta_full 0.991
_diffrn_measured_fraction_theta_max 0.991
_diffrn_measurement_device_type 'Rigaku Mercury CCD'
_diffrn_measurement_method \w
_diffrn_radiation_monochromator graphite
_diffrn_radiation_source 'Rotating Anode'
_diffrn_radiation_type MoK\a
_diffrn_radiation_wavelength 0.71073
_diffrn_reflns_av_R_equivalents 0.0203
_diffrn_reflns_av_sigmaI/netI 0.0331
_diffrn_reflns_limit_h_max 9
_diffrn_reflns_limit_h_min -9
_diffrn_reflns_limit_k_max 15
_diffrn_reflns_limit_k_min -15
_diffrn_reflns_limit_l_max 19
_diffrn_reflns_limit_l_min -16
_diffrn_reflns_number 10510
_diffrn_reflns_theta_full 25.03
_diffrn_reflns_theta_max 25.03
_diffrn_reflns_theta_min 3.14
_exptl_absorpt_coefficient_mu 1.957
_exptl_absorpt_correction_T_max 1.0000
_exptl_absorpt_correction_T_min 0.8150
_exptl_absorpt_correction_type multi-scan
_exptl_absorpt_process_details 'Sphere (Rigaku CrystalClear)'
_exptl_crystal_colour Colorless
_exptl_crystal_density_diffrn 1.587
_exptl_crystal_density_method 'not measured'
_exptl_crystal_description Prism
_exptl_crystal_F_000 784
_exptl_crystal_size_max 0.3800
_exptl_crystal_size_mid 0.3000
_exptl_crystal_size_min 0.1000
_refine_diff_density_max 0.441
_refine_diff_density_min -0.493
_refine_diff_density_rms 0.067
_refine_ls_extinction_method none
_refine_ls_goodness_of_fit_ref 1.007
_refine_ls_hydrogen_treatment mixed
_refine_ls_matrix_type full
_refine_ls_number_parameters 448
_refine_ls_number_reflns 5793
_refine_ls_number_restraints 2
_refine_ls_restrained_S_all 1.007
_refine_ls_R_factor_all 0.0304
_refine_ls_R_factor_gt 0.0269
_refine_ls_shift/su_max 0.000
_refine_ls_shift/su_mean 0.000
_refine_ls_structure_factor_coef Fsqd
_refine_ls_weighting_details 'calc w=1/[\s^2^(Fo^2^)+(0.0385P)^2^+0.4918P] where P=(Fo^2^+2Fc^2^)/3'
_refine_ls_weighting_scheme calc
_refine_ls_wR_factor_gt 0.0644
_refine_ls_wR_factor_ref 0.0668
_reflns_number_gt 5399
_reflns_number_total 5793
_reflns_threshold_expression >2sigma(I)
_cod_data_source_file ic0602603sup5.cif
_cod_data_source_block 2
_cod_depositor_comments
;
The following automatic conversions were performed:

'_exptl_absorpt_correction_type' value 'Multi-scan' changed to
'multi-scan' according to
/home/saulius/struct/CIF-dictionaries/cif_core.dic dictionary named
'cif_core.dic' version 2.4.2 from 2011-04-26.

Automatic conversion script
Id: cif_fix_values 1891 2012-01-12 08:04:46Z andrius 
;
_cod_original_sg_symbol_H-M P-1
_cod_database_code 4332340

loop_
_symmetry_equiv_pos_as_xyz
'x, y, z'
'-x, -y, -z'

loop_
_atom_site_label
_atom_site_type_symbol
_atom_site_fract_x
_atom_site_fract_y
_atom_site_fract_z
_atom_site_U_iso_or_equiv
_atom_site_adp_type
_atom_site_occupancy
_atom_site_symmetry_multiplicity
_atom_site_calc_flag
_atom_site_refinement_flags
Eu1 Eu -0.219836(18) -0.134363(11) -0.023399(10) 0.02937(7) Uani 1 1 d .
O1W O -0.4994(3) -0.12951(18) -0.00284(16) 0.0416(6) Uani 1 1 d D
H1WA H -0.541(4) -0.080(2) 0.0322(19) 0.050 Uiso 1 1 d D
H1WB H -0.577(4) -0.153(3) -0.0562(12) 0.050 Uiso 1 1 d D
O11 O -0.4157(3) -0.22154(19) -0.15158(15) 0.0467(6) Uani 1 1 d .
O12 O -0.6804(3) -0.2036(2) -0.15699(18) 0.0618(8) Uani 1 1 d .
O21 O -0.0359(3) -0.08523(17) -0.10808(14) 0.0376(5) Uani 1 1 d .
O22 O 0.1873(3) 0.03238(18) -0.11620(15) 0.0424(6) Uani 1 1 d .
O32 O -0.0479(3) 0.14993(17) -0.05667(15) 0.0396(5) Uani 1 1 d .
O31 O -0.2825(3) 0.02644(17) -0.07183(15) 0.0369(5) Uani 1 1 d .
N1 N -0.1623(4) -0.3233(2) -0.07596(18) 0.0423(7) Uani 1 1 d .
N2 N -0.2863(3) -0.2845(2) 0.06384(19) 0.0428(7) Uani 1 1 d .
N11 N -0.8036(9) -0.4889(8) -0.6019(4) 0.202(4) Uani 1 1 d .
N21 N -0.1734(8) -0.1974(5) -0.5806(3) 0.125(2) Uani 1 1 d .
N31 N -0.4131(7) 0.1448(5) -0.5135(3) 0.130(2) Uani 1 1 d .
C1 C -0.1022(6) -0.3422(3) -0.1439(3) 0.0597(11) Uani 1 1 d .
H1A H -0.0652 -0.2840 -0.1683 0.072 Uiso 1 1 calc R
C2 C -0.0914(6) -0.4455(4) -0.1811(3) 0.0748(14) Uani 1 1 d .
H2A H -0.0522 -0.4558 -0.2301 0.090 Uiso 1 1 calc R
C3 C -0.1394(6) -0.5292(4) -0.1440(4) 0.0773(15) Uani 1 1 d .
H3A H -0.1341 -0.5983 -0.1680 0.093 Uiso 1 1 calc R
C4 C -0.1969(5) -0.5138(3) -0.0700(3) 0.0644(13) Uani 1 1 d .
C6 C -0.2974(6) -0.5793(3) 0.0483(4) 0.0812(17) Uani 1 1 d .
H6A H -0.3259 -0.6353 0.0765 0.097 Uiso 1 1 calc R
C7 C -0.3084(5) -0.4721(3) 0.0802(3) 0.0634(12) Uani 1 1 d .
C8 C -0.3576(6) -0.4464(4) 0.1547(4) 0.0831(17) Uani 1 1 d .
H8A H -0.3822 -0.5002 0.1856 0.100 Uiso 1 1 calc R
C9 C -0.3709(6) -0.3438(4) 0.1838(3) 0.0753(14) Uani 1 1 d .
H9A H -0.4013 -0.3265 0.2346 0.090 Uiso 1 1 calc R
C10 C -0.3372(5) -0.2656(3) 0.1344(3) 0.0574(10) Uani 1 1 d .
H10A H -0.3515 -0.1964 0.1524 0.069 Uiso 1 1 calc R
C11 C -0.2682(4) -0.3864(3) 0.0371(3) 0.0458(9) Uani 1 1 d .
C12 C -0.2086(4) -0.4071(3) -0.0378(3) 0.0452(9) Uani 1 1 d .
C5 C -0.2439(6) -0.5976(3) -0.0248(4) 0.0876(19) Uani 1 1 d .
H5A H -0.2378 -0.6676 -0.0460 0.105 Uiso 1 1 calc R
C101 C -0.6233(5) -0.2976(3) -0.2780(2) 0.0457(8) Uani 1 1 d .
C102 C -0.7815(5) -0.2989(4) -0.3275(3) 0.0663(12) Uani 1 1 d .
H10B H -0.8563 -0.2648 -0.3042 0.080 Uiso 1 1 calc R
C104 C -0.7213(7) -0.4022(5) -0.4443(3) 0.0906(17) Uani 1 1 d .
C105 C -0.5664(7) -0.4049(5) -0.3951(3) 0.0896(17) Uani 1 1 d .
H10C H -0.4945 -0.4424 -0.4178 0.108 Uiso 1 1 calc R
C106 C -0.5168(6) -0.3523(4) -0.3122(3) 0.0647(12) Uani 1 1 d .
H10D H -0.4112 -0.3538 -0.2793 0.078 Uiso 1 1 calc R
C107 C -0.5703(4) -0.2358(3) -0.1886(2) 0.0407(8) Uani 1 1 d .
C108 C -0.7674(9) -0.4520(7) -0.5322(4) 0.138(3) Uani 1 1 d .
C201 C 0.0087(4) -0.0726(3) -0.2440(2) 0.0347(7) Uani 1 1 d .
C202 C 0.1145(5) -0.0375(3) -0.2937(2) 0.0579(11) Uani 1 1 d .
H20A H 0.2188 0.0073 -0.2683 0.069 Uiso 1 1 calc R
C203 C 0.0676(6) -0.0682(4) -0.3807(3) 0.0688(13) Uani 1 1 d .
H20B H 0.1406 -0.0448 -0.4134 0.083 Uiso 1 1 calc R
C204 C -0.0864(6) -0.1330(4) -0.4185(2) 0.0610(11) Uani 1 1 d .
C205 C -0.1956(5) -0.1655(4) -0.3700(3) 0.0626(11) Uani 1 1 d .
H20C H -0.3017 -0.2079 -0.3958 0.075 Uiso 1 1 calc R
C206 C -0.1480(4) -0.1353(3) -0.2831(2) 0.0485(9) Uani 1 1 d .
H20D H -0.2224 -0.1575 -0.2507 0.058 Uiso 1 1 calc R
C207 C 0.0588(4) -0.0403(2) -0.1495(2) 0.0333(7) Uani 1 1 d .
C208 C -0.1356(7) -0.1684(5) -0.5093(3) 0.0840(15) Uani 1 1 d .
C301 C -0.2471(4) 0.1139(2) -0.1868(2) 0.0345(7) Uani 1 1 d .
C302 C -0.1379(5) 0.1770(3) -0.2226(2) 0.0456(8) Uani 1 1 d .
H30A H -0.0327 0.2134 -0.1896 0.055 Uiso 1 1 calc R
C303 C -0.1830(5) 0.1864(3) -0.3061(3) 0.0574(10) Uani 1 1 d .
H30B H -0.1088 0.2289 -0.3295 0.069 Uiso 1 1 calc R
C304 C -0.3377(5) 0.1330(4) -0.3547(3) 0.0671(12) Uani 1 1 d .
C305 C -0.4482(6) 0.0693(5) -0.3199(3) 0.0903(18) Uani 1 1 d .
H30C H -0.5531 0.0327 -0.3531 0.108 Uiso 1 1 calc R
C306 C -0.4023(5) 0.0604(4) -0.2363(3) 0.0662(12) Uani 1 1 d .
H30D H -0.4766 0.0179 -0.2129 0.079 Uiso 1 1 calc R
C307 C -0.1886(4) 0.0962(2) -0.0978(2) 0.0316(7) Uani 1 1 d .
C308 C -0.3809(7) 0.1399(5) -0.4436(3) 0.0929(18) Uani 1 1 d .
C103 C -0.8291(7) -0.3498(5) -0.4101(3) 0.0855(16) Uani 1 1 d .
H10E H -0.9348 -0.3488 -0.4430 0.103 Uiso 1 1 calc R

loop_
_atom_site_aniso_label
_atom_site_aniso_U_11
_atom_site_aniso_U_22
_atom_site_aniso_U_33
_atom_site_aniso_U_23
_atom_site_aniso_U_13
_atom_site_aniso_U_12
Eu1 0.03189(10) 0.02758(10) 0.03015(10) 0.00431(7) 0.01150(7) 0.00575(6)
O1W 0.0342(12) 0.0442(13) 0.0475(15) 0.0007(11) 0.0165(11) 0.0084(10)
O11 0.0362(13) 0.0530(15) 0.0442(15) -0.0055(12) 0.0047(11) 0.0082(11)
O12 0.0453(15) 0.085(2) 0.0525(18) -0.0029(15) 0.0057(13) 0.0255(14)
O21 0.0429(13) 0.0439(13) 0.0342(13) 0.0119(10) 0.0201(10) 0.0138(10)
O22 0.0456(14) 0.0418(13) 0.0368(14) -0.0022(11) 0.0150(11) 0.0014(11)
O32 0.0396(13) 0.0372(12) 0.0402(14) 0.0080(10) 0.0041(11) 0.0086(10)
O31 0.0358(12) 0.0383(12) 0.0435(14) 0.0132(10) 0.0161(10) 0.0136(10)
N1 0.0507(17) 0.0350(15) 0.0380(17) -0.0001(13) 0.0028(14) 0.0147(13)
N2 0.0397(16) 0.0386(16) 0.0489(19) 0.0139(14) 0.0116(14) -0.0014(12)
N11 0.132(5) 0.342(12) 0.073(4) -0.081(6) 0.006(4) 0.002(6)
N21 0.149(5) 0.166(5) 0.036(3) -0.002(3) 0.013(3) -0.005(4)
N31 0.119(4) 0.201(6) 0.054(3) 0.049(4) 0.001(3) -0.009(4)
C1 0.079(3) 0.051(2) 0.047(2) -0.0032(19) 0.007(2) 0.029(2)
C2 0.090(3) 0.068(3) 0.061(3) -0.017(2) 0.005(3) 0.040(3)
C3 0.079(3) 0.047(3) 0.089(4) -0.023(3) -0.006(3) 0.026(2)
C4 0.052(2) 0.034(2) 0.090(4) -0.002(2) -0.014(2) 0.0099(18)
C6 0.074(3) 0.032(2) 0.121(5) 0.020(3) -0.018(3) 0.010(2)
C7 0.049(2) 0.054(2) 0.083(3) 0.033(2) 0.002(2) 0.0000(19)
C8 0.071(3) 0.077(4) 0.103(4) 0.059(3) 0.013(3) -0.005(3)
C9 0.072(3) 0.090(4) 0.068(3) 0.038(3) 0.025(2) -0.003(3)
C10 0.055(2) 0.059(2) 0.060(3) 0.021(2) 0.021(2) -0.0006(19)
C11 0.0311(18) 0.0335(18) 0.063(3) 0.0183(17) -0.0072(17) -0.0053(14)
C12 0.0373(18) 0.0289(17) 0.057(2) 0.0024(16) -0.0094(17) 0.0034(14)
C5 0.073(3) 0.027(2) 0.141(6) 0.007(3) -0.017(3) 0.009(2)
C101 0.049(2) 0.0429(19) 0.041(2) 0.0052(16) 0.0086(17) 0.0020(16)
C102 0.057(3) 0.080(3) 0.053(3) -0.001(2) 0.002(2) 0.013(2)
C104 0.083(4) 0.115(4) 0.051(3) -0.020(3) 0.010(3) -0.009(3)
C105 0.081(4) 0.108(4) 0.066(3) -0.029(3) 0.023(3) 0.011(3)
C106 0.059(3) 0.071(3) 0.054(3) -0.011(2) 0.010(2) 0.008(2)
C107 0.044(2) 0.0353(18) 0.042(2) 0.0061(15) 0.0099(16) 0.0064(15)
C108 0.103(5) 0.207(8) 0.068(4) -0.048(5) 0.009(4) 0.001(5)
C201 0.0347(17) 0.0390(17) 0.0334(18) 0.0052(14) 0.0132(14) 0.0106(14)
C202 0.052(2) 0.078(3) 0.038(2) 0.005(2) 0.0176(18) -0.007(2)
C203 0.067(3) 0.100(3) 0.036(2) 0.010(2) 0.023(2) -0.003(2)
C204 0.071(3) 0.076(3) 0.031(2) 0.007(2) 0.0081(19) 0.006(2)
C205 0.051(2) 0.081(3) 0.044(2) 0.006(2) 0.0019(19) -0.003(2)
C206 0.044(2) 0.063(2) 0.039(2) 0.0107(18) 0.0148(16) 0.0050(17)
C207 0.0352(17) 0.0352(17) 0.0350(18) 0.0057(14) 0.0147(14) 0.0145(14)
C208 0.089(4) 0.109(4) 0.044(3) 0.006(3) 0.010(2) 0.005(3)
C301 0.0356(17) 0.0362(17) 0.0342(18) 0.0077(14) 0.0086(14) 0.0129(14)
C302 0.046(2) 0.044(2) 0.046(2) 0.0155(17) 0.0089(17) 0.0034(16)
C303 0.059(2) 0.067(3) 0.049(2) 0.026(2) 0.016(2) 0.005(2)
C304 0.058(3) 0.100(3) 0.041(2) 0.023(2) 0.008(2) 0.009(2)
C305 0.046(3) 0.152(5) 0.053(3) 0.032(3) -0.005(2) -0.021(3)
C306 0.039(2) 0.109(4) 0.046(2) 0.026(2) 0.0063(18) -0.004(2)
C307 0.0344(17) 0.0299(16) 0.0376(19) 0.0083(14) 0.0140(14) 0.0181(14)
C308 0.076(3) 0.144(5) 0.052(3) 0.035(3) 0.009(3) -0.003(3)
C103 0.073(3) 0.112(4) 0.051(3) -0.007(3) -0.010(2) 0.010(3)

loop_
_atom_type_symbol
_atom_type_description
_atom_type_scat_dispersion_real
_atom_type_scat_dispersion_imag
_atom_type_scat_source
C C 0.0033 0.0016 'International Tables Vol C Tables 4.2.6.8 and 6.1.1.4'
H H 0.0000 0.0000 'International Tables Vol C Tables 4.2.6.8 and 6.1.1.4'
N N 0.0061 0.0033 'International Tables Vol C Tables 4.2.6.8 and 6.1.1.4'
O O 0.0106 0.0060 'International Tables Vol C Tables 4.2.6.8 and 6.1.1.4'
Eu Eu -0.1578 3.6682 'International Tables Vol C Tables 4.2.6.8 and 6.1.1.4'

loop_
_geom_angle_atom_site_label_1
_geom_angle_atom_site_label_2
_geom_angle_atom_site_label_3
_geom_angle
_geom_angle_site_symmetry_1
_geom_angle_site_symmetry_3
O21 Eu1 O11 86.00(8) . .
O21 Eu1 O32 76.40(8) . 2
O11 Eu1 O32 138.12(8) . 2
O21 Eu1 O31 72.35(7) . .
O11 Eu1 O31 83.43(8) . .
O32 Eu1 O31 124.84(7) 2 .
O21 Eu1 O22 121.22(8) . 2
O11 Eu1 O22 144.94(8) . 2
O32 Eu1 O22 74.28(8) 2 2
O31 Eu1 O22 84.68(8) . 2
O21 Eu1 O1W 143.26(8) . .
O11 Eu1 O1W 72.61(8) . .
O32 Eu1 O1W 138.54(8) 2 .
O31 Eu1 O1W 75.74(8) . .
O22 Eu1 O1W 72.52(8) 2 .
O21 Eu1 N2 139.09(8) . .
O11 Eu1 N2 96.49(9) . .
O32 Eu1 N2 74.86(8) 2 .
O31 Eu1 N2 148.56(8) . .
O22 Eu1 N2 77.48(9) 2 .
O1W Eu1 N2 74.31(9) . .
O21 Eu1 N1 80.52(9) . .
O11 Eu1 N1 68.54(8) . .
O32 Eu1 N1 71.21(8) 2 .
O31 Eu1 N1 142.14(9) . .
O22 Eu1 N1 132.66(9) 2 .
O1W Eu1 N1 116.62(9) . .
N2 Eu1 N1 62.99(10) . .
O21 Eu1 C207 101.96(8) . 2
O11 Eu1 C207 158.29(8) . 2
O32 Eu1 C207 63.57(7) 2 2
O31 Eu1 C207 79.92(8) . 2
O22 Eu1 C207 19.47(7) 2 2
O1W Eu1 C207 89.76(8) . 2
N2 Eu1 C207 90.60(9) . 2
N1 Eu1 C207 132.36(8) . 2
O21 Eu1 Eu1 49.05(6) . 2
O11 Eu1 Eu1 130.13(6) . 2
O32 Eu1 Eu1 60.03(5) 2 2
O31 Eu1 Eu1 65.09(5) . 2
O22 Eu1 Eu1 72.17(5) 2 2
O1W Eu1 Eu1 128.74(5) . 2
N2 Eu1 Eu1 130.61(6) . 2
N1 Eu1 Eu1 114.61(7) . 2
C207 Eu1 Eu1 53.00(5) 2 2
Eu1 O1W H1WA 132(2) . .
Eu1 O1W H1WB 108(2) . .
H1WA O1W H1WB 110(3) . .
C107 O11 Eu1 141.5(2) . .
C207 O21 Eu1 168.7(2) . .
C207 O22 Eu1 120.7(2) . 2
C307 O32 Eu1 142.94(19) . 2
C307 O31 Eu1 128.43(18) . .
C1 N1 C12 118.5(3) . .
C1 N1 Eu1 121.6(2) . .
C12 N1 Eu1 119.7(2) . .
C10 N2 C11 117.9(3) . .
C10 N2 Eu1 122.1(2) . .
C11 N2 Eu1 119.9(2) . .
N1 C1 C2 123.4(4) . .
N1 C1 H1A 118.3 . .
C2 C1 H1A 118.3 . .
C3 C2 C1 118.3(5) . .
C3 C2 H2A 120.9 . .
C1 C2 H2A 120.9 . .
C2 C3 C4 120.9(4) . .
C2 C3 H3A 119.5 . .
C4 C3 H3A 119.5 . .
C3 C4 C12 117.3(4) . .
C3 C4 C5 124.5(4) . .
C12 C4 C5 118.3(5) . .
C5 C6 C7 118.4(5) . .
C5 C6 H6A 120.8 . .
C7 C6 H6A 120.8 . .
C8 C7 C11 116.8(4) . .
C8 C7 C6 121.9(5) . .
C11 C7 C6 121.3(5) . .
C9 C8 C7 121.4(4) . .
C9 C8 H8A 119.3 . .
C7 C8 H8A 119.3 . .
C8 C9 C10 117.7(5) . .
C8 C9 H9A 121.2 . .
C10 C9 H9A 121.2 . .
N2 C10 C9 123.7(4) . .
N2 C10 H10A 118.2 . .
C9 C10 H10A 118.2 . .
N2 C11 C7 122.4(4) . .
N2 C11 C12 118.4(3) . .
C7 C11 C12 119.2(4) . .
N1 C12 C4 121.6(4) . .
N1 C12 C11 118.5(3) . .
C4 C12 C11 119.9(4) . .
C6 C5 C4 122.9(4) . .
C6 C5 H5A 118.5 . .
C4 C5 H5A 118.5 . .
C106 C101 C102 118.9(4) . .
C106 C101 C107 121.3(3) . .
C102 C101 C107 119.8(3) . .
C103 C102 C101 120.8(4) . .
C103 C102 H10B 119.6 . .
C101 C102 H10B 119.6 . .
C105 C104 C103 119.8(5) . .
C105 C104 C108 119.8(6) . .
C103 C104 C108 120.4(6) . .
C104 C105 C106 120.4(5) . .
C104 C105 H10C 119.8 . .
C106 C105 H10C 119.8 . .
C101 C106 C105 120.0(4) . .
C101 C106 H10D 120.0 . .
C105 C106 H10D 120.0 . .
O12 C107 O11 125.2(3) . .
O12 C107 C101 117.9(3) . .
O11 C107 C101 116.8(3) . .
N11 C108 C104 178.4(11) . .
C206 C201 C202 118.6(3) . .
C206 C201 C207 120.2(3) . .
C202 C201 C207 121.2(3) . .
C201 C202 C203 120.8(4) . .
C201 C202 H20A 119.6 . .
C203 C202 H20A 119.6 . .
C204 C203 C202 119.9(4) . .
C204 C203 H20B 120.0 . .
C202 C203 H20B 120.0 . .
C203 C204 C205 119.9(4) . .
C203 C204 C208 120.6(4) . .
C205 C204 C208 119.5(4) . .
C204 C205 C206 120.0(4) . .
C204 C205 H20C 120.0 . .
C206 C205 H20C 120.0 . .
C201 C206 C205 120.7(3) . .
C201 C206 H20D 119.6 . .
C205 C206 H20D 119.6 . .
O22 C207 O21 123.6(3) . .
O22 C207 C201 119.0(3) . .
O21 C207 C201 117.3(3) . .
O22 C207 Eu1 39.88(15) . 2
O21 C207 Eu1 85.53(18) . 2
C201 C207 Eu1 152.7(2) . 2
N21 C208 C204 179.1(7) . .
C306 C301 C302 119.0(3) . .
C306 C301 C307 120.9(3) . .
C302 C301 C307 119.8(3) . .
C303 C302 C301 120.9(3) . .
C303 C302 H30A 119.6 . .
C301 C302 H30A 119.6 . .
C302 C303 C304 119.6(4) . .
C302 C303 H30B 120.2 . .
C304 C303 H30B 120.2 . .
C303 C304 C305 120.2(4) . .
C303 C304 C308 119.1(4) . .
C305 C304 C308 120.6(4) . .
C306 C305 C304 119.8(4) . .
C306 C305 H30C 120.1 . .
C304 C305 H30C 120.1 . .
C301 C306 C305 120.5(4) . .
C301 C306 H30D 119.8 . .
C305 C306 H30D 119.8 . .
O32 C307 O31 125.6(3) . .
O32 C307 C301 116.7(3) . .
O31 C307 C301 117.7(3) . .
N31 C308 C304 179.1(7) . .
C102 C103 C104 120.0(5) . .
C102 C103 H10E 120.0 . .
C104 C103 H10E 120.0 . .

loop_
_geom_bond_atom_site_label_1
_geom_bond_atom_site_label_2
_geom_bond_distance
_geom_bond_site_symmetry_2
Eu1 O21 2.335(2) .
Eu1 O11 2.371(2) .
Eu1 O32 2.382(2) 2
Eu1 O31 2.404(2) .
Eu1 O22 2.417(2) 2
Eu1 O1W 2.417(2) .
Eu1 N2 2.604(3) .
Eu1 N1 2.612(3) .
Eu1 C207 3.243(3) 2
Eu1 Eu1 4.4214(4) 2
O1W H1WA 0.947(10) .
O1W H1WB 0.949(10) .
O11 C107 1.266(4) .
O12 C107 1.239(4) .
O21 C207 1.260(4) .
O22 C207 1.256(4) .
O22 Eu1 2.417(2) 2
O32 C307 1.248(4) .
O32 Eu1 2.382(2) 2
O31 C307 1.262(4) .
N1 C1 1.323(5) .
N1 C12 1.356(5) .
N2 C10 1.320(5) .
N2 C11 1.362(4) .
N11 C108 1.134(8) .
N21 C208 1.138(6) .
N31 C308 1.136(6) .
C1 C2 1.405(6) .
C1 H1A 0.9300 .
C2 C3 1.348(7) .
C2 H2A 0.9300 .
C3 C4 1.396(7) .
C3 H3A 0.9300 .
C4 C12 1.423(5) .
C4 C5 1.433(7) .
C6 C5 1.370(8) .
C6 C7 1.426(6) .
C6 H6A 0.9300 .
C7 C8 1.383(7) .
C7 C11 1.416(5) .
C8 C9 1.367(8) .
C8 H8A 0.9300 .
C9 C10 1.401(6) .
C9 H9A 0.9300 .
C10 H10A 0.9300 .
C11 C12 1.427(6) .
C5 H5A 0.9300 .
C101 C106 1.375(5) .
C101 C102 1.385(5) .
C101 C107 1.507(5) .
C102 C103 1.367(6) .
C102 H10B 0.9300 .
C104 C105 1.373(7) .
C104 C103 1.368(7) .
C104 C108 1.439(7) .
C105 C106 1.378(6) .
C105 H10C 0.9300 .
C106 H10D 0.9300 .
C201 C206 1.377(5) .
C201 C202 1.379(5) .
C201 C207 1.499(4) .
C202 C203 1.382(5) .
C202 H20A 0.9300 .
C203 C204 1.367(6) .
C203 H20B 0.9300 .
C204 C205 1.374(6) .
C204 C208 1.448(6) .
C205 C206 1.380(5) .
C205 H20C 0.9300 .
C206 H20D 0.9300 .
C207 Eu1 3.243(3) 2
C301 C306 1.376(5) .
C301 C302 1.386(5) .
C301 C307 1.501(4) .
C302 C303 1.371(5) .
C302 H30A 0.9300 .
C303 C304 1.368(6) .
C303 H30B 0.9300 .
C304 C305 1.387(6) .
C304 C308 1.447(6) .
C305 C306 1.371(6) .
C305 H30C 0.9300 .
C306 H30D 0.9300 .
C103 H10E 0.9300 .
